data_1554370
loop_
_publ_author_name
'Ma, Dengke'
'Song, Yulong'
'Fu, Chunling'
'Zhang, Fang'
'Guo, Yinlong'
'Huang, Xin'
'Ma, Shengming'

_publ_section_title
;
 E-Selective N-heterocyclic carbene-catalyzed reaction of aldehydes and
 butadienoates: effect of water and chloroform as the proton shuttle
;
_journal_issue 17
_journal_name_full 'Organic Chemistry Frontiers'
_journal_page_first 2560
_journal_paper_doi 10.1039/C8QO00579F
_journal_volume 5
_journal_year 2018
_chemical_formula_moiety 'C20 H18 O4'
_chemical_formula_sum 'C20 H18 O4'
_chemical_formula_weight 322.34
_space_group_crystal_system monoclinic
_space_group_IT_number 15
_space_group_name_Hall '-C 2yc'
_space_group_name_H-M_alt 'C 1 2/c 1'
_atom_sites_solution_hydrogens geom
_atom_sites_solution_primary direct
_audit_creation_date 2017-03-02
_audit_creation_method
;
Olex2 1.2
(compiled 2017.02.23 svn.r3390 for OlexSys, GUI svn.r5320)
;
_audit_update_record
;
2017-03-24 deposited with the CCDC.
2018-07-12 downloaded from the CCDC.
;
_cell_angle_alpha 90
_cell_angle_beta 95.416(8)
_cell_angle_gamma 90
_cell_formula_units_Z 8
_cell_length_a 22.7223(19)
_cell_length_b 5.7888(4)
_cell_length_c 25.159(2)
_cell_measurement_reflns_used 1436
_cell_measurement_temperature 293(2)
_cell_measurement_theta_max 29.5109
_cell_measurement_theta_min 3.1602
_cell_volume 3294.5(4)
_computing_cell_refinement
;
CrysAlisPro, Agilent Technologies,
Version 1.171.35.11 (release 16-05-2011 CrysAlis171 .NET)
(compiled May 16 2011,17:55:39)
;
_computing_data_collection
;
CrysAlisPro, Agilent Technologies,
Version 1.171.35.11 (release 16-05-2011 CrysAlis171 .NET)
(compiled May 16 2011,17:55:39)
;
_computing_data_reduction
;
CrysAlisPro, Agilent Technologies,
Version 1.171.35.11 (release 16-05-2011 CrysAlis171 .NET)
(compiled May 16 2011,17:55:39)
;
_computing_molecular_graphics 'Olex2 (Dolomanov et al., 2009)'
_computing_publication_material 'Olex2 (Dolomanov et al., 2009)'
_computing_structure_refinement 'ShelXL (Sheldrick, 2015)'
_computing_structure_solution 'ShelXS (Sheldrick, 2008)'
_diffrn_ambient_temperature 293.15
_diffrn_detector_area_resol_mean 10.3592
_diffrn_measured_fraction_theta_full 0.997
_diffrn_measured_fraction_theta_max 0.997
_diffrn_measurement_details
;
#__ type_ start__ end____ width___ exp.time_
  1 omega  -37.00   46.00   1.0000    5.0000
omega____ theta____ kappa____ phi______ frames
    -      -12.7183   38.0000  120.0000 83

#__ type_ start__ end____ width___ exp.time_
  2 omega  -32.00   66.00   1.0000    5.0000
omega____ theta____ kappa____ phi______ frames
    -      -12.7183   77.0000  -30.0000 98
;
_diffrn_measurement_device_type 'Xcalibur, Atlas, Gemini ultra'
_diffrn_measurement_method '\w scans'
_diffrn_orient_matrix_UB_11 0.0274168000
_diffrn_orient_matrix_UB_12 -0.0488457000
_diffrn_orient_matrix_UB_13 -0.0054160000
_diffrn_orient_matrix_UB_21 -0.0035566000
_diffrn_orient_matrix_UB_22 0.0469807000
_diffrn_orient_matrix_UB_23 -0.0261468000
_diffrn_orient_matrix_UB_31 0.0147575000
_diffrn_orient_matrix_UB_32 0.1021404000
_diffrn_orient_matrix_UB_33 0.0094411000
_diffrn_radiation_monochromator graphite
_diffrn_radiation_type MoK\a
_diffrn_radiation_wavelength 0.71073
_diffrn_reflns_av_R_equivalents 0.0383
_diffrn_reflns_av_unetI/netI 0.0441
_diffrn_reflns_Laue_measured_fraction_full 0.997
_diffrn_reflns_Laue_measured_fraction_max 0.997
_diffrn_reflns_limit_h_max 27
_diffrn_reflns_limit_h_min -18
_diffrn_reflns_limit_k_max 6
_diffrn_reflns_limit_k_min -6
_diffrn_reflns_limit_l_max 24
_diffrn_reflns_limit_l_min -30
_diffrn_reflns_number 6328
_diffrn_reflns_point_group_measured_fraction_full 0.997
_diffrn_reflns_point_group_measured_fraction_max 0.997
_diffrn_reflns_theta_full 25.242
_diffrn_reflns_theta_max 25.350
_diffrn_reflns_theta_min 3.253
_diffrn_source 'Enhance (Mo) X-ray Source'
_exptl_absorpt_coefficient_mu 0.090
_exptl_absorpt_correction_T_max 1.00000
_exptl_absorpt_correction_T_min 0.92172
_exptl_absorpt_correction_type multi-scan
_exptl_absorpt_process_details
;
CrysAlisPro, Agilent Technologies,
Version 1.171.35.11 (release 16-05-2011 CrysAlis171 .NET)
(compiled May 16 2011,17:55:39)
Empirical absorption correction using spherical harmonics,
 implemented in SCALE3 ABSPACK scaling algorithm.
;
_exptl_crystal_colour yellow
_exptl_crystal_colour_primary yellow
_exptl_crystal_density_diffrn 1.300
_exptl_crystal_description needle
_exptl_crystal_F_000 1360
_exptl_crystal_size_max 0.42
_exptl_crystal_size_mid 0.32
_exptl_crystal_size_min 0.28
_refine_diff_density_max 0.223
_refine_diff_density_min -0.244
_refine_diff_density_rms 0.053
_refine_ls_extinction_method none
_refine_ls_goodness_of_fit_ref 1.045
_refine_ls_hydrogen_treatment constr
_refine_ls_matrix_type full
_refine_ls_number_parameters 219
_refine_ls_number_reflns 2997
_refine_ls_number_restraints 0
_refine_ls_restrained_S_all 1.045
_refine_ls_R_factor_all 0.0817
_refine_ls_R_factor_gt 0.0554
_refine_ls_shift/su_max 0.001
_refine_ls_shift/su_mean 0.000
_refine_ls_structure_factor_coef Fsqd
_refine_ls_weighting_details 'w=1/[\s^2^(Fo^2^)+(0.0774P)^2^+0.2794P] where P=(Fo^2^+2Fc^2^)/3'
_refine_ls_weighting_scheme calc
_refine_ls_wR_factor_gt 0.1329
_refine_ls_wR_factor_ref 0.1558
_reflns_Friedel_coverage 0.000
_reflns_number_gt 2071
_reflns_number_total 2997
_reflns_threshold_expression 'I > 2\s(I)'
_cod_data_source_file c8qo00579f2.cif
_cod_data_source_block 170301_mdk_11_043_3
_cod_original_cell_volume 3294.6(5)
_cod_database_code 1554370
_shelx_shelxl_version_number 2016/6
_chemical_oxdiff_formula 'c10 h10 n2 o8'
_shelx_space_group_comment
;
The symmetry employed for this shelxl refinement is uniquely defined
by the following loop, which should always be used as a source of
symmetry information in preference to the above space-group names.
They are only intended as comments.
;
_shelx_estimated_absorpt_t_max 0.975
_shelx_estimated_absorpt_t_min 0.963
_reflns_odcompleteness_completeness 99.49
_reflns_odcompleteness_iscentric 1
_reflns_odcompleteness_theta 26.32
_olex2_refinement_description
;
1. Fixed Uiso
 At 1.2 times of:
  All C(H) groups, All C(H,H) groups
 At 1.5 times of:
  All C(H,H,H) groups
2.a Secondary CH2 refined with riding coordinates:
 C13(H13A,H13B)
2.b Aromatic/amide H refined with riding coordinates:
 C4(H4), C5(H5), C7(H7), C8(H8), C11(H11), C15(H15), C16(H16), C17(H17),
 C18(H18), C19(H19)
2.c Idealised Me refined as rotating group:
 C1(H1A,H1B,H1C), C20(H20A,H20B,H20C)
;
_olex2_submission_special_instructions 'No special instructions were received'

loop_
_space_group_symop_operation_xyz
'x, y, z'
'-x, y, -z+1/2'
'x+1/2, y+1/2, z'
'-x+1/2, y+1/2, -z+1/2'
'-x, -y, -z'
'x, -y, z-1/2'
'-x+1/2, -y+1/2, -z'
'x+1/2, -y+1/2, z-1/2'

loop_
_atom_site_label
_atom_site_type_symbol
_atom_site_fract_x
_atom_site_fract_y
_atom_site_fract_z
_atom_site_U_iso_or_equiv
_atom_site_adp_type
_atom_site_occupancy
_atom_site_site_symmetry_order
_atom_site_calc_flag
_atom_site_refinement_flags_posn
O1 O 0.11259(7) 0.8458(3) 0.21633(7) 0.0762(5) Uani 1 1 d .
O2 O 0.36558(8) 0.1640(2) 0.16171(7) 0.0687(5) Uani 1 1 d .
O3 O 0.47640(8) 0.8605(3) 0.08831(8) 0.0824(6) Uani 1 1 d .
O4 O 0.39238(6) 0.9989(3) 0.04781(6) 0.0584(4) Uani 1 1 d .
C1 C 0.07481(12) 0.4683(5) 0.21019(13) 0.0885(9) Uani 1 1 d .
H1A H 0.063035 0.409408 0.175130 0.133 Uiso 1 1 calc GR
H1B H 0.041370 0.537729 0.224580 0.133 Uiso 1 1 calc GR
H1C H 0.089579 0.344067 0.232953 0.133 Uiso 1 1 calc GR
C2 C 0.12180(10) 0.6440(4) 0.20699(9) 0.0562(6) Uani 1 1 d .
C3 C 0.18100(9) 0.5715(3) 0.19210(8) 0.0454(5) Uani 1 1 d .
C4 C 0.22826(9) 0.7229(3) 0.20104(8) 0.0440(5) Uani 1 1 d .
H4 H 0.222305 0.866507 0.216196 0.053 Uiso 1 1 calc R
C5 C 0.28362(9) 0.6645(3) 0.18792(7) 0.0434(5) Uani 1 1 d .
H5 H 0.314690 0.768673 0.193998 0.052 Uiso 1 1 calc R
C6 C 0.29328(9) 0.4498(3) 0.16553(7) 0.0422(5) Uani 1 1 d .
C7 C 0.24599(10) 0.2995(3) 0.15593(8) 0.0499(5) Uani 1 1 d .
H7 H 0.251852 0.156556 0.140418 0.060 Uiso 1 1 calc R
C8 C 0.19079(10) 0.3584(3) 0.16891(9) 0.0519(6) Uani 1 1 d .
H8 H 0.159603 0.255263 0.162187 0.062 Uiso 1 1 calc R
C9 C 0.35367(9) 0.3678(3) 0.15644(8) 0.0476(5) Uani 1 1 d .
C10 C 0.40019(9) 0.5304(3) 0.14091(8) 0.0478(5) Uani 1 1 d .
C11 C 0.38361(9) 0.6990(3) 0.10695(8) 0.0480(5) Uani 1 1 d .
H11 H 0.343200 0.719696 0.098605 0.058 Uiso 1 1 calc R
C12 C 0.42320(10) 0.8559(3) 0.08136(9) 0.0525(6) Uani 1 1 d .
C13 C 0.42683(11) 1.1537(4) 0.01902(10) 0.0696(7) Uani 1 1 d .
H13A H 0.447151 1.067676 -0.006837 0.083 Uiso 1 1 calc R
H13B H 0.456364 1.228451 0.043565 0.083 Uiso 1 1 calc R
C14 C 0.38782(10) 1.3323(4) -0.00909(8) 0.0544(6) Uani 1 1 d .
C15 C 0.32918(11) 1.3617(4) -0.00155(10) 0.0638(6) Uani 1 1 d .
H15 H 0.311088 1.262870 0.021083 0.077 Uiso 1 1 calc R
C16 C 0.29718(12) 1.5369(4) -0.02739(11) 0.0724(7) Uani 1 1 d .
H16 H 0.257488 1.555101 -0.022086 0.087 Uiso 1 1 calc R
C17 C 0.32265(14) 1.6838(5) -0.06054(11) 0.0778(8) Uani 1 1 d .
H17 H 0.300756 1.802607 -0.077620 0.093 Uiso 1 1 calc R
C18 C 0.38063(15) 1.6549(5) -0.06843(11) 0.0864(9) Uani 1 1 d .
H18 H 0.398331 1.754627 -0.091148 0.104 Uiso 1 1 calc R
C19 C 0.41329(13) 1.4803(5) -0.04324(10) 0.0747(8) Uani 1 1 d .
H19 H 0.452772 1.461727 -0.049245 0.090 Uiso 1 1 calc R
C20 C 0.46189(11) 0.4700(4) 0.16210(11) 0.0748(8) Uani 1 1 d .
H20A H 0.465125 0.473791 0.200409 0.112 Uiso 1 1 calc GR
H20B H 0.488898 0.579552 0.149205 0.112 Uiso 1 1 calc GR
H20C H 0.471300 0.317859 0.150295 0.112 Uiso 1 1 calc GR

loop_
_atom_site_aniso_label
_atom_site_aniso_U_11
_atom_site_aniso_U_22
_atom_site_aniso_U_33
_atom_site_aniso_U_23
_atom_site_aniso_U_13
_atom_site_aniso_U_12
O1 0.0629(12) 0.0713(12) 0.0966(13) 0.0007(10) 0.0193(10) 0.0124(8)
O2 0.0750(12) 0.0402(9) 0.0938(12) 0.0015(8) 0.0229(9) 0.0061(7)
O3 0.0470(11) 0.0969(13) 0.1050(14) 0.0405(11) 0.0159(10) 0.0050(9)
O4 0.0507(9) 0.0647(9) 0.0606(9) 0.0182(8) 0.0103(7) -0.0030(7)
C1 0.0496(16) 0.0881(19) 0.129(3) 0.0100(17) 0.0158(16) -0.0073(13)
C2 0.0470(13) 0.0641(15) 0.0569(13) 0.0110(11) 0.0021(10) 0.0010(11)
C3 0.0471(13) 0.0451(11) 0.0439(11) 0.0070(9) 0.0029(9) 0.0000(9)
C4 0.0502(13) 0.0376(10) 0.0446(11) 0.0004(9) 0.0063(9) -0.0005(9)
C5 0.0462(12) 0.0388(11) 0.0454(11) -0.0005(9) 0.0051(9) -0.0065(8)
C6 0.0522(13) 0.0339(10) 0.0410(10) 0.0041(9) 0.0067(9) -0.0020(8)
C7 0.0593(14) 0.0364(10) 0.0542(12) -0.0024(9) 0.0058(11) -0.0061(9)
C8 0.0503(13) 0.0435(11) 0.0610(13) 0.0028(10) 0.0012(10) -0.0118(9)
C9 0.0563(14) 0.0373(11) 0.0498(12) -0.0009(9) 0.0087(10) 0.0009(9)
C10 0.0494(13) 0.0442(11) 0.0509(12) -0.0024(10) 0.0100(10) 0.0032(9)
C11 0.0447(12) 0.0466(11) 0.0540(12) 0.0006(10) 0.0113(10) 0.0022(9)
C12 0.0482(14) 0.0550(13) 0.0558(13) 0.0057(11) 0.0130(11) 0.0050(10)
C13 0.0579(15) 0.0770(16) 0.0762(16) 0.0270(13) 0.0186(13) -0.0044(12)
C14 0.0623(15) 0.0566(13) 0.0450(12) 0.0051(10) 0.0084(10) -0.0036(11)
C15 0.0581(16) 0.0664(15) 0.0679(15) 0.0076(12) 0.0119(12) -0.0051(12)
C16 0.0664(17) 0.0682(15) 0.0813(18) 0.0014(14) -0.0004(14) 0.0039(13)
C17 0.094(2) 0.0705(16) 0.0670(16) 0.0142(14) -0.0052(15) 0.0062(15)
C18 0.103(2) 0.092(2) 0.0660(17) 0.0329(15) 0.0182(16) 0.0008(17)
C19 0.0759(19) 0.0864(18) 0.0647(15) 0.0227(14) 0.0222(14) 0.0049(14)
C20 0.0546(16) 0.0747(16) 0.0937(19) 0.0249(14) -0.0009(14) 0.0034(12)

loop_
_atom_type_symbol
_atom_type_description
_atom_type_scat_dispersion_real
_atom_type_scat_dispersion_imag
_atom_type_scat_source
C C 0.0033 0.0016 'International Tables Vol C Tables 4.2.6.8 and 6.1.1.4'
H H 0.0000 0.0000 'International Tables Vol C Tables 4.2.6.8 and 6.1.1.4'
O O 0.0106 0.0060 'International Tables Vol C Tables 4.2.6.8 and 6.1.1.4'

loop_
_geom_angle_atom_site_label_1
_geom_angle_atom_site_label_2
_geom_angle_atom_site_label_3
_geom_angle
C12 O4 C13 115.45(17)
H1A C1 H1B 109.5
H1A C1 H1C 109.5
H1B C1 H1C 109.5
C2 C1 H1A 109.5
C2 C1 H1B 109.5
C2 C1 H1C 109.5
O1 C2 C1 120.8(2)
O1 C2 C3 119.74(19)
C1 C2 C3 119.5(2)
C4 C3 C2 118.97(19)
C4 C3 C8 118.41(19)
C8 C3 C2 122.62(19)
C3 C4 H4 119.4
C5 C4 C3 121.22(18)
C5 C4 H4 119.4
C4 C5 H5 120.0
C4 C5 C6 120.05(18)
C6 C5 H5 120.0
C5 C6 C9 121.99(18)
C7 C6 C5 118.83(19)
C7 C6 C9 118.92(17)
C6 C7 H7 119.5
C8 C7 C6 121.00(19)
C8 C7 H7 119.5
C3 C8 H8 119.8
C7 C8 C3 120.49(19)
C7 C8 H8 119.8
O2 C9 C6 119.44(18)
O2 C9 C10 118.95(19)
C6 C9 C10 121.61(16)
C11 C10 C9 117.79(19)
C11 C10 C20 127.0(2)
C20 C10 C9 115.00(18)
C10 C11 H11 117.0
C10 C11 C12 126.0(2)
C12 C11 H11 117.0
O3 C12 O4 122.55(19)
O3 C12 C11 126.7(2)
O4 C12 C11 110.77(19)
O4 C13 H13A 109.6
O4 C13 H13B 109.6
O4 C13 C14 110.14(19)
H13A C13 H13B 108.1
C14 C13 H13A 109.6
C14 C13 H13B 109.6
C15 C14 C13 124.0(2)
C15 C14 C19 118.6(2)
C19 C14 C13 117.4(2)
C14 C15 H15 119.9
C14 C15 C16 120.2(2)
C16 C15 H15 119.9
C15 C16 H16 119.5
C17 C16 C15 121.0(3)
C17 C16 H16 119.5
C16 C17 H17 120.4
C16 C17 C18 119.2(3)
C18 C17 H17 120.4
C17 C18 H18 119.6
C17 C18 C19 120.8(3)
C19 C18 H18 119.6
C14 C19 H19 119.8
C18 C19 C14 120.3(3)
C18 C19 H19 119.8
C10 C20 H20A 109.5
C10 C20 H20B 109.5
C10 C20 H20C 109.5
H20A C20 H20B 109.5
H20A C20 H20C 109.5
H20B C20 H20C 109.5

loop_
_geom_bond_atom_site_label_1
_geom_bond_atom_site_label_2
_geom_bond_distance
O1 C2 1.214(2)
O2 C9 1.215(2)
O3 C12 1.205(3)
O4 C12 1.333(3)
O4 C13 1.431(3)
C1 H1A 0.9600
C1 H1B 0.9600
C1 H1C 0.9600
C1 C2 1.482(3)
C2 C3 1.490(3)
C3 C4 1.388(3)
C3 C8 1.391(3)
C4 H4 0.9300
C4 C5 1.372(3)
C5 H5 0.9300
C5 C6 1.391(3)
C6 C7 1.386(3)
C6 C9 1.490(3)
C7 H7 0.9300
C7 C8 1.369(3)
C8 H8 0.9300
C9 C10 1.494(3)
C10 C11 1.328(3)
C10 C20 1.494(3)
C11 H11 0.9300
C11 C12 1.469(3)
C13 H13A 0.9700
C13 H13B 0.9700
C13 C14 1.496(3)
C14 C15 1.374(3)
C14 C19 1.379(3)
C15 H15 0.9300
C15 C16 1.375(3)
C16 H16 0.9300
C16 C17 1.358(4)
C17 H17 0.9300
C17 C18 1.361(4)
C18 H18 0.9300
C18 C19 1.373(4)
C19 H19 0.9300
C20 H20A 0.9600
C20 H20B 0.9600
C20 H20C 0.9600
